data_7205386
loop_
_publ_author_name
'Su, Zhanhua'
'Zhao, Zhifeng'
'Zhou, Baibin'
'Cai, Qinghai'
'Zhang, Yunan'

_publ_section_title
;
 Three novel coordination polymers constructed from [Cu(CN)] chains
;
_journal_issue 5
_journal_name_full CrystEngComm
_journal_page_first 1474
_journal_paper_doi 10.1039/c0ce00483a
_journal_volume 13
_journal_year 2011
_chemical_formula_sum 'C15 H8 Cu3 N5'
_chemical_formula_weight 448.88
_chemical_name_systematic
;
?
;
_space_group_IT_number 14
_symmetry_cell_setting monoclinic
_symmetry_space_group_name_Hall '-P 2ybc'
_symmetry_space_group_name_H-M 'P 1 21/c 1'
_atom_sites_solution_hydrogens geom
_atom_sites_solution_primary direct
_atom_sites_solution_secondary difmap
_audit_creation_method SHELXL-97
_cell_angle_alpha 90.00
_cell_angle_beta 98.8260(10)
_cell_angle_gamma 90.00
_cell_formula_units_Z 4
_cell_length_a 9.6328(8)
_cell_length_b 23.4438(19)
_cell_length_c 6.8997(6)
_cell_measurement_reflns_used 3462
_cell_measurement_temperature 273(2)
_cell_measurement_theta_max 23.68
_cell_measurement_theta_min 2.76
_cell_volume 1539.7(2)
_computing_cell_refinement 'Bruker SMART'
_computing_data_collection 'Bruker SMART'
_computing_data_reduction 'Bruker SAINT'
_computing_molecular_graphics 'Bruker SHELXTL'
_computing_publication_material 'Bruker SHELXTL'
_computing_structure_refinement 'SHELXL-97 (Sheldrick, 1997)'
_computing_structure_solution 'SHELXS-97 (Sheldrick, 1990)'
_diffrn_ambient_temperature 273(2)
_diffrn_measured_fraction_theta_full 0.992
_diffrn_measured_fraction_theta_max 0.992
_diffrn_measurement_device_type 'CCD area detector'
_diffrn_measurement_method 'phi and omega scans'
_diffrn_radiation_monochromator graphite
_diffrn_radiation_source 'fine-focus sealed tube'
_diffrn_radiation_type MoK\a
_diffrn_radiation_wavelength 0.71073
_diffrn_reflns_av_R_equivalents 0.0277
_diffrn_reflns_av_sigmaI/netI 0.0283
_diffrn_reflns_limit_h_max 12
_diffrn_reflns_limit_h_min -12
_diffrn_reflns_limit_k_max 31
_diffrn_reflns_limit_k_min -30
_diffrn_reflns_limit_l_max 9
_diffrn_reflns_limit_l_min -9
_diffrn_reflns_number 13888
_diffrn_reflns_theta_full 28.30
_diffrn_reflns_theta_max 28.30
_diffrn_reflns_theta_min 2.76
_exptl_absorpt_coefficient_mu 4.109
_exptl_absorpt_correction_T_max 0.5593
_exptl_absorpt_correction_T_min 0.4388
_exptl_absorpt_correction_type multi-scan
_exptl_absorpt_process_details SADBAS
_exptl_crystal_colour yellow
_exptl_crystal_density_diffrn 1.936
_exptl_crystal_density_method 'not measured'
_exptl_crystal_description needle
_exptl_crystal_F_000 880
_exptl_crystal_size_max 0.24
_exptl_crystal_size_mid 0.18
_exptl_crystal_size_min 0.16
_refine_diff_density_max 0.541
_refine_diff_density_min -0.417
_refine_diff_density_rms 0.063
_refine_ls_extinction_method none
_refine_ls_goodness_of_fit_ref 1.037
_refine_ls_hydrogen_treatment constr
_refine_ls_matrix_type full
_refine_ls_number_parameters 209
_refine_ls_number_reflns 3801
_refine_ls_number_restraints 0
_refine_ls_restrained_S_all 1.037
_refine_ls_R_factor_all 0.0569
_refine_ls_R_factor_gt 0.0350
_refine_ls_shift/su_max 0.001
_refine_ls_shift/su_mean 0.000
_refine_ls_structure_factor_coef Fsqd
_refine_ls_weighting_details 'calc w=1/[\s^2^(Fo^2^)+(0.0344P)^2^+1.1027P] where P=(Fo^2^+2Fc^2^)/3'
_refine_ls_weighting_scheme calc
_refine_ls_wR_factor_gt 0.0822
_refine_ls_wR_factor_ref 0.0899
_reflns_number_gt 2687
_reflns_number_total 3801
_reflns_threshold_expression >2sigma(I)
_cod_data_source_file C0CE00483A.TXT
_cod_data_source_block 1
_cod_depositor_comments
;
The following automatic conversions were performed:
'_symmetry_cell_setting' value 'Monoclinic' changed to 'monoclinic'
according to '/home/saulius/struct/CIF-dictionaries/cif_core.dic'
dictionary named 'cif_core.dic' version 2.4.1 from
2010-06-29.

'_exptl_absorpt_correction_type' value 'Multi-scan' changed
to 'multi-scan' according to
'/home/saulius/struct/CIF-dictionaries/cif_core.dic' dictionary named
'cif_core.dic' version 2.4.1 from 2010-06-29.

Automatic conversion script
Id: cif_fix_enum 1555 2011-01-17 13:19:09Z saulius 
;
_cod_original_sg_symbol_H-M P2(1)/c
_cod_database_code 7205386

loop_
_symmetry_equiv_pos_as_xyz
'x, y, z'
'-x, y+1/2, -z+1/2'
'-x, -y, -z'
'x, -y-1/2, z-1/2'

loop_
_atom_site_label
_atom_site_type_symbol
_atom_site_fract_x
_atom_site_fract_y
_atom_site_fract_z
_atom_site_U_iso_or_equiv
_atom_site_adp_type
_atom_site_occupancy
_atom_site_symmetry_multiplicity
_atom_site_calc_flag
_atom_site_refinement_flags
_atom_site_disorder_assembly
_atom_site_disorder_group
Cu1 Cu 1.00906(5) 0.29763(2) 0.35600(8) 0.07140(17) Uani 1 1 d . . .
Cu2 Cu 1.32845(4) 0.444300(18) 0.65365(6) 0.05001(13) Uani 1 1 d . . .
Cu3 Cu 1.15408(6) 0.46562(2) 0.27905(7) 0.06640(16) Uani 1 1 d . . .
N1 N 0.8015(3) 0.32425(12) 0.2794(4) 0.0545(7) Uani 1 1 d . . .
N2 N 0.9221(3) 0.22040(12) 0.3226(4) 0.0517(7) Uani 1 1 d . . .
N3 N 1.2372(3) 0.37806(12) 0.5031(4) 0.0533(7) Uani 1 1 d . . .
N4 N 1.2746(3) 0.45087(14) 0.9068(5) 0.0563(9) Uani 0.48(2) 1 d P . .
N5 N 1.2336(3) 0.45573(15) 0.0540(5) 0.0588(9) Uani 0.48(2) 1 d P . .
N6 N 1.4586(3) 0.48689(13) 0.5335(4) 0.0532(8) Uani 0.52(2) 1 d P . .
N7 N 1.0381(4) 0.49187(14) 0.4489(5) 0.0602(9) Uani 0.52(2) 1 d P . .
C1 C 0.7416(5) 0.37528(16) 0.2578(5) 0.0640(10) Uani 1 1 d . . .
H1 H 0.7995 0.4072 0.2767 0.077 Uiso 1 1 calc R . .
C2 C 0.5991(5) 0.38397(17) 0.2091(6) 0.0711(11) Uani 1 1 d . . .
H2 H 0.5628 0.4208 0.1955 0.085 Uiso 1 1 calc R . .
C3 C 0.5120(4) 0.33792(17) 0.1810(6) 0.0661(10) Uani 1 1 d . . .
H3 H 0.4155 0.3430 0.1477 0.079 Uiso 1 1 calc R . .
C4 C 0.5692(4) 0.28278(15) 0.2026(5) 0.0525(8) Uani 1 1 d . . .
C5 C 0.4877(4) 0.23120(19) 0.1755(6) 0.0655(10) Uani 1 1 d . . .
H5 H 0.3906 0.2335 0.1427 0.079 Uiso 1 1 calc R . .
C6 C 0.5485(4) 0.18045(17) 0.1964(6) 0.0656(10) Uani 1 1 d . . .
H6 H 0.4923 0.1481 0.1782 0.079 Uiso 1 1 calc R . .
C7 C 0.6973(4) 0.17341(14) 0.2458(5) 0.0509(8) Uani 1 1 d . . .
C8 C 0.7664(4) 0.12091(16) 0.2699(6) 0.0646(10) Uani 1 1 d . . .
H8 H 0.7147 0.0873 0.2518 0.077 Uiso 1 1 calc R . .
C9 C 0.9073(5) 0.11850(17) 0.3192(6) 0.0678(10) Uani 1 1 d . . .
H9 H 0.9531 0.0835 0.3359 0.081 Uiso 1 1 calc R . .
C10 C 0.9829(4) 0.16929(17) 0.3446(5) 0.0612(9) Uani 1 1 d . . .
H10 H 1.0801 0.1674 0.3783 0.073 Uiso 1 1 calc R . .
C11 C 0.7806(3) 0.22272(14) 0.2740(4) 0.0447(7) Uani 1 1 d . . .
C12 C 0.7155(3) 0.27799(14) 0.2506(4) 0.0459(7) Uani 1 1 d . . .
C13 C 1.1596(4) 0.34458(14) 0.4392(5) 0.0510(8) Uani 1 1 d . . .
C14 C 1.4586(3) 0.48689(13) 0.5335(4) 0.0532(8) Uani 0.48(2) 1 d P . .
C15 C 1.0381(4) 0.49187(14) 0.4489(5) 0.0602(9) Uani 0.48(2) 1 d P . .
C16 C 1.2746(3) 0.45087(14) 0.9068(5) 0.0563(9) Uani 0.52(2) 1 d P . .
C17 C 1.2336(3) 0.45573(15) 0.0540(5) 0.0588(9) Uani 0.52(2) 1 d P . .

loop_
_atom_site_aniso_label
_atom_site_aniso_U_11
_atom_site_aniso_U_22
_atom_site_aniso_U_33
_atom_site_aniso_U_23
_atom_site_aniso_U_13
_atom_site_aniso_U_12
Cu1 0.0575(3) 0.0854(4) 0.0722(3) -0.0167(3) 0.0128(2) -0.0313(2)
Cu2 0.0484(2) 0.0496(2) 0.0541(2) 0.00126(18) 0.01440(18) -0.00474(18)
Cu3 0.0813(3) 0.0678(3) 0.0557(3) -0.0010(2) 0.0284(2) 0.0094(2)
N1 0.0622(18) 0.0442(16) 0.0579(17) -0.0124(13) 0.0122(14) -0.0097(14)
N2 0.0456(15) 0.0547(17) 0.0552(17) -0.0103(13) 0.0094(13) -0.0048(13)
N3 0.0448(16) 0.0461(17) 0.070(2) 0.0007(14) 0.0116(14) -0.0006(13)
N4 0.0541(19) 0.064(2) 0.0514(19) 0.0015(15) 0.0109(15) -0.0047(16)
N5 0.059(2) 0.071(2) 0.0484(19) 0.0003(15) 0.0148(15) 0.0032(17)
N6 0.065(2) 0.0487(19) 0.0501(18) -0.0135(14) 0.0232(15) -0.0138(15)
N7 0.082(3) 0.0470(19) 0.054(2) 0.0091(15) 0.0167(16) 0.0165(17)
C1 0.085(3) 0.044(2) 0.063(2) -0.0122(17) 0.013(2) -0.0082(19)
C2 0.091(3) 0.051(2) 0.072(3) -0.0099(19) 0.017(2) 0.013(2)
C3 0.059(2) 0.068(3) 0.072(3) 0.000(2) 0.0126(19) 0.014(2)
C4 0.0509(19) 0.054(2) 0.0532(19) -0.0077(16) 0.0090(15) -0.0006(16)
C5 0.045(2) 0.082(3) 0.066(2) 0.003(2) -0.0005(17) -0.0126(19)
C6 0.062(2) 0.060(2) 0.071(2) -0.0056(19) 0.0004(19) -0.0224(19)
C7 0.058(2) 0.0453(19) 0.0481(18) -0.0068(14) 0.0032(15) -0.0089(16)
C8 0.081(3) 0.043(2) 0.066(2) -0.0083(17) 0.001(2) -0.0088(19)
C9 0.082(3) 0.051(2) 0.069(2) -0.0097(18) 0.005(2) 0.007(2)
C10 0.054(2) 0.068(3) 0.062(2) -0.0079(18) 0.0099(17) 0.0111(19)
C11 0.0481(18) 0.0465(18) 0.0401(16) -0.0089(13) 0.0084(13) -0.0072(14)
C12 0.0485(18) 0.0485(18) 0.0413(17) -0.0091(13) 0.0089(14) -0.0076(14)
C13 0.0453(18) 0.0441(19) 0.063(2) -0.0014(16) 0.0058(16) -0.0001(15)
C14 0.065(2) 0.0487(19) 0.0501(18) -0.0135(14) 0.0232(15) -0.0138(15)
C15 0.082(3) 0.0470(19) 0.054(2) 0.0091(15) 0.0167(16) 0.0165(17)
C16 0.0541(19) 0.064(2) 0.0514(19) 0.0015(15) 0.0109(15) -0.0047(16)
C17 0.059(2) 0.071(2) 0.0484(19) 0.0003(15) 0.0148(15) 0.0032(17)

loop_
_atom_type_symbol
_atom_type_description
_atom_type_scat_dispersion_real
_atom_type_scat_dispersion_imag
_atom_type_scat_source
C C 0.0033 0.0016 'International Tables Vol C Tables 4.2.6.8 and 6.1.1.4'
H H 0.0000 0.0000 'International Tables Vol C Tables 4.2.6.8 and 6.1.1.4'
N N 0.0061 0.0033 'International Tables Vol C Tables 4.2.6.8 and 6.1.1.4'
Cu Cu 0.3201 1.2651 'International Tables Vol C Tables 4.2.6.8 and 6.1.1.4'

loop_
_geom_angle_atom_site_label_1
_geom_angle_atom_site_label_2
_geom_angle_atom_site_label_3
_geom_angle
_geom_angle_site_symmetry_1
_geom_angle_site_symmetry_3
_geom_angle_publ_flag
C13 Cu1 N2 151.18(13) . . ?
C13 Cu1 N1 125.41(13) . . ?
N2 Cu1 N1 82.69(11) . . ?
N6 Cu2 N4 130.70(13) . . ?
N6 Cu2 N3 116.84(12) . . ?
N4 Cu2 N3 112.35(13) . . ?
N6 Cu2 Cu3 81.42(10) . . ?
N4 Cu2 Cu3 126.97(10) . . ?
N3 Cu2 Cu3 61.44(8) . . ?
N7 Cu3 N5 160.93(15) . . ?
N7 Cu3 Cu2 79.37(11) . . ?
N5 Cu3 Cu2 117.96(11) . . ?
C1 N1 C12 117.3(3) . . ?
C1 N1 Cu1 133.0(3) . . ?
C12 N1 Cu1 109.7(2) . . ?
C10 N2 C11 118.2(3) . . ?
C10 N2 Cu1 129.3(2) . . ?
C11 N2 Cu1 112.4(2) . . ?
C13 N3 Cu2 163.6(3) . . ?
C17 N4 N5 0.0(3) 1_556 1_556 ?
C17 N4 Cu2 175.7(3) 1_556 . ?
N5 N4 Cu2 175.7(3) 1_556 . ?
C16 N5 N4 0.0(4) 1_554 1_554 ?
C16 N5 Cu3 175.3(3) 1_554 . ?
N4 N5 Cu3 175.3(3) 1_554 . ?
C14 N6 N6 0.0(4) 3_866 3_866 ?
C14 N6 Cu2 177.5(4) 3_866 . ?
N6 N6 Cu2 177.5(4) 3_866 . ?
C15 N7 N7 0.0(3) 3_766 3_766 ?
C15 N7 Cu3 177.9(5) 3_766 . ?
N7 N7 Cu3 177.9(5) 3_766 . ?
N1 C1 C2 124.1(4) . . ?
N1 C1 H1 118.0 . . ?
C2 C1 H1 118.0 . . ?
C3 C2 C1 119.1(4) . . ?
C3 C2 H2 120.5 . . ?
C1 C2 H2 120.5 . . ?
C2 C3 C4 119.4(4) . . ?
C2 C3 H3 120.3 . . ?
C4 C3 H3 120.3 . . ?
C12 C4 C3 117.6(3) . . ?
C12 C4 C5 118.2(3) . . ?
C3 C4 C5 124.3(3) . . ?
C6 C5 C4 121.2(3) . . ?
C6 C5 H5 119.4 . . ?
C4 C5 H5 119.4 . . ?
C5 C6 C7 122.7(3) . . ?
C5 C6 H6 118.7 . . ?
C7 C6 H6 118.7 . . ?
C8 C7 C11 117.2(3) . . ?
C8 C7 C6 124.8(3) . . ?
C11 C7 C6 117.9(3) . . ?
C9 C8 C7 120.6(3) . . ?
C9 C8 H8 119.7 . . ?
C7 C8 H8 119.7 . . ?
C8 C9 C10 118.9(4) . . ?
C8 C9 H9 120.6 . . ?
C10 C9 H9 120.6 . . ?
N2 C10 C9 122.8(3) . . ?
N2 C10 H10 118.6 . . ?
C9 C10 H10 118.6 . . ?
N2 C11 C7 122.2(3) . . ?
N2 C11 C12 118.0(3) . . ?
C7 C11 C12 119.8(3) . . ?
N1 C12 C4 122.5(3) . . ?
N1 C12 C11 117.2(3) . . ?
C4 C12 C11 120.3(3) . . ?
N3 C13 Cu1 169.3(3) . . ?

loop_
_geom_bond_atom_site_label_1
_geom_bond_atom_site_label_2
_geom_bond_distance
_geom_bond_site_symmetry_2
_geom_bond_publ_flag
Cu1 C13 1.841(4) . ?
Cu1 N2 1.994(3) . ?
Cu1 N1 2.084(3) . ?
Cu2 N6 1.891(3) . ?
Cu2 N4 1.903(3) . ?
Cu2 N3 1.996(3) . ?
Cu2 Cu3 2.9016(7) . ?
Cu3 N7 1.844(3) . ?
Cu3 N5 1.848(3) . ?
N1 C1 1.326(5) . ?
N1 C12 1.360(4) . ?
N2 C10 1.332(5) . ?
N2 C11 1.354(4) . ?
N3 C13 1.126(4) . ?
N4 C17 1.150(4) 1_556 ?
N4 N5 1.150(4) 1_556 ?
N5 C16 1.150(4) 1_554 ?
N5 N4 1.150(4) 1_554 ?
N6 C14 1.157(5) 3_866 ?
N6 N6 1.157(5) 3_866 ?
N7 C15 1.158(6) 3_766 ?
N7 N7 1.158(6) 3_766 ?
C1 C2 1.378(6) . ?
C1 H1 0.9300 . ?
C2 C3 1.363(6) . ?
C2 H2 0.9300 . ?
C3 C4 1.404(5) . ?
C3 H3 0.9300 . ?
C4 C12 1.402(5) . ?
C4 C5 1.438(5) . ?
C5 C6 1.324(6) . ?
C5 H5 0.9300 . ?
C6 C7 1.431(5) . ?
C6 H6 0.9300 . ?
C7 C8 1.397(5) . ?
C7 C11 1.403(4) . ?
C8 C9 1.349(5) . ?
C8 H8 0.9300 . ?
C9 C10 1.393(5) . ?
C9 H9 0.9300 . ?
C10 H10 0.9300 . ?
C11 C12 1.438(5) . ?
